data_7049036
loop_
_publ_author_name
'Sapianik, Aleksandr A.'
'Kiskin, Mikhail A.'
'Kovalenko, Konstantin A.'
'Samsonenko, Denis G.'
'Dybtsev, Danil N.'
'Audebrand, Nathalie'
'Sun, Yaguang'
'Fedin, Vladimir P.'

_publ_section_title
;
 Rational synthesis and dimensionality tuning of MOFs from preorganized
 heterometallic molecular complexes.
;
_journal_issue 11
_journal_name_full 'Dalton transactions (Cambridge, England : 2003)'
_journal_page_first 3676
_journal_page_last 3686
_journal_paper_doi 10.1039/c8dt05136d
_journal_volume 48
_journal_year 2019
_chemical_formula_sum 'C36 H36 Li N3 O9 Zn'
_chemical_formula_weight 726.99
_space_group_crystal_system monoclinic
_space_group_IT_number 15
_space_group_name_Hall '-I 2ya'
_space_group_name_H-M_alt 'I 1 2/a 1'
_symmetry_space_group_name_Hall '-I 2ya'
_symmetry_space_group_name_H-M 'I 1 2/a 1'
_atom_sites_solution_hydrogens geom
_atom_sites_solution_primary dual
_atom_sites_solution_secondary difmap
_audit_creation_method SHELXL-2017/1
_audit_update_record
;
2018-12-05 deposited with the CCDC.    2019-02-15 downloaded from the CCDC.
;
_cell_angle_alpha 90
_cell_angle_beta 93.249(3)
_cell_angle_gamma 90
_cell_formula_units_Z 4
_cell_length_a 11.8491(5)
_cell_length_b 29.0049(10)
_cell_length_c 12.2371(4)
_cell_measurement_reflns_used 3583
_cell_measurement_temperature 130(2)
_cell_measurement_theta_max 28.08
_cell_measurement_theta_min 4.20
_cell_volume 4198.9(3)
_computing_cell_refinement 'CrysAlisPro 1.171.38.41 (Rigaku OD, 2015)'
_computing_data_collection 'CrysAlisPro 1.171.38.41 (Rigaku OD, 2015)'
_computing_data_reduction 'CrysAlisPro 1.171.38.41 (Rigaku OD, 2015)'
_computing_molecular_graphics 'ShelXle (H\"ubschle, 2011)'
_computing_publication_material 'CIFTAB-2017 (Sheldrick, 2015)'
_computing_structure_refinement 'SHELXL-2017 (Sheldrick, 2015)'
_computing_structure_solution 'SHELXT-2014 (Sheldrick, 2015)'
_diffrn_ambient_temperature 130(2)
_diffrn_detector 'CCD plate'
_diffrn_detector_area_resol_mean 10.6168
_diffrn_detector_type AtlasS2
_diffrn_measured_fraction_theta_full 0.997
_diffrn_measured_fraction_theta_max 0.997
_diffrn_measurement_device 'four-circle diffractometer'
_diffrn_measurement_device_type 'New Xcalibur, AtlasS2'
_diffrn_measurement_method '\w scans'
_diffrn_radiation_monochromator graphite
_diffrn_radiation_probe x-ray
_diffrn_radiation_source 'fine-focus sealed tube'
_diffrn_radiation_type MoK\a
_diffrn_radiation_wavelength 0.71073
_diffrn_reflns_av_R_equivalents 0.0220
_diffrn_reflns_av_unetI/netI 0.0340
_diffrn_reflns_Laue_measured_fraction_full 0.997
_diffrn_reflns_Laue_measured_fraction_max 0.997
_diffrn_reflns_limit_h_max 14
_diffrn_reflns_limit_h_min -14
_diffrn_reflns_limit_k_max 28
_diffrn_reflns_limit_k_min -34
_diffrn_reflns_limit_l_max 11
_diffrn_reflns_limit_l_min -14
_diffrn_reflns_number 9055
_diffrn_reflns_point_group_measured_fraction_full 0.997
_diffrn_reflns_point_group_measured_fraction_max 0.997
_diffrn_reflns_theta_full 25.242
_diffrn_reflns_theta_max 25.347
_diffrn_reflns_theta_min 3.444
_diffrn_source 'sealed X-ray tube'
_exptl_absorpt_coefficient_mu 0.634
_exptl_absorpt_correction_T_max 1.00000
_exptl_absorpt_correction_T_min 0.94278
_exptl_absorpt_correction_type multi-scan
_exptl_absorpt_process_details
;
CrysAlisPro 1.171.38.41 (Rigaku Oxford Diffraction, 2015)
Empirical absorption correction using spherical harmonics,
implemented in SCALE3 ABSPACK scaling algorithm.
;
_exptl_crystal_colour colorless
_exptl_crystal_density_diffrn 1.150
_exptl_crystal_description block
_exptl_crystal_F_000 1512
_exptl_crystal_size_max 0.23
_exptl_crystal_size_mid 0.21
_exptl_crystal_size_min 0.15
_refine_diff_density_max 0.645
_refine_diff_density_min -0.509
_refine_diff_density_rms 0.081
_refine_ls_extinction_method none
_refine_ls_goodness_of_fit_ref 1.061
_refine_ls_hydrogen_treatment constr
_refine_ls_matrix_type full
_refine_ls_number_parameters 278
_refine_ls_number_reflns 3838
_refine_ls_number_restraints 191
_refine_ls_restrained_S_all 1.118
_refine_ls_R_factor_all 0.0795
_refine_ls_R_factor_gt 0.0657
_refine_ls_shift/su_max 0.001
_refine_ls_shift/su_mean 0.000
_refine_ls_structure_factor_coef Fsqd
_refine_ls_weighting_details 'w=1/[\s^2^(Fo^2^)+(0.1340P)^2^+7.8300P] where P=(Fo^2^+2Fc^2^)/3'
_refine_ls_weighting_scheme calc
_refine_ls_wR_factor_gt 0.2063
_refine_ls_wR_factor_ref 0.2180
_reflns_Friedel_coverage 0.000
_reflns_number_gt 3040
_reflns_number_total 3838
_reflns_threshold_expression >2\s(I)
_cod_data_source_file c8dt05136d2.cif
_cod_data_source_block mhyqch3cn_sq
_cod_depositor_comments 'Adding full bibliography for 7049032--7049036.cif.'
_cod_database_code 7049036
_shelx_shelxl_version_number 2017/1
_shelx_space_group_comment
;
The symmetry employed for this shelxl refinement is uniquely defined
by the following loop, which should always be used as a source of
symmetry information in preference to the above space-group names.
They are only intended as comments.
;
_shelx_estimated_absorpt_t_min 0.868
_shelx_estimated_absorpt_t_max 0.911

loop_
_space_group_symop_operation_xyz
'x, y, z'
'-x+1/2, y, -z'
'x+1/2, y+1/2, z+1/2'
'-x+1, y+1/2, -z+1/2'
'-x, -y, -z'
'x-1/2, -y, z'
'-x+1/2, -y+1/2, -z+1/2'
'x, -y+1/2, z+1/2'

loop_
_atom_site_label
_atom_site_type_symbol
_atom_site_fract_x
_atom_site_fract_y
_atom_site_fract_z
_atom_site_U_iso_or_equiv
_atom_site_adp_type
_atom_site_occupancy
_atom_site_site_symmetry_order
_atom_site_calc_flag
_atom_site_refinement_flags_posn
_atom_site_refinement_flags_adp
_atom_site_refinement_flags_occupancy
_atom_site_disorder_assembly
_atom_site_disorder_group
Zn1 Zn 0.33664(6) 0.62343(2) 0.41527(5) 0.0307(3) Uani 0.5 1 d . . P A .
Li1 Li 0.33664(6) 0.62343(2) 0.41527(5) 0.0307(3) Uani 0.5 1 d . . P A .
C1 C 0.3771(3) 0.57992(11) 0.6232(3) 0.0357(8) Uani 1 1 d . . . . .
C2 C 0.4580(3) 0.55365(10) 0.6990(3) 0.0316(7) Uani 1 1 d . . . . .
C3 C 0.5290(4) 0.52011(12) 0.6605(3) 0.0443(10) Uani 1 1 d . . . . .
H3 H 0.528321 0.514088 0.584123 0.053 Uiso 1 1 calc R U . . .
C4 C 0.6006(3) 0.49536(12) 0.7312(3) 0.0417(9) Uani 1 1 d . . . . .
H4 H 0.646860 0.471821 0.703470 0.050 Uiso 1 1 calc R U . . .
C5 C 0.6056(3) 0.50463(10) 0.8432(3) 0.0291(7) Uani 1 1 d . . . . .
C6 C 0.5364(3) 0.53892(11) 0.8809(2) 0.0316(7) Uani 1 1 d . . . . .
H6 H 0.540103 0.546305 0.956681 0.038 Uiso 1 1 calc R U . . .
C7 C 0.4622(3) 0.56246(11) 0.8106(3) 0.0326(7) Uani 1 1 d . . . . .
H7 H 0.413349 0.584971 0.838725 0.039 Uiso 1 1 calc R U . . .
C8 C 0.750000 0.50251(15) 1.000000 0.0300(10) Uani 1 2 d S T P . .
H8 H 0.750000 0.535262 0.999998 0.036 Uiso 1 2 calc R U P . .
C9 C 0.6826(3) 0.47896(10) 0.9211(2) 0.0293(7) Uani 1 1 d . . . . .
C10 C 0.6864(3) 0.43086(10) 0.9197(2) 0.0289(7) Uani 1 1 d . . . . .
H10 H 0.645025 0.414442 0.863478 0.035 Uiso 1 1 calc R U . . .
C11 C 0.750000 0.40666(14) 1.000000 0.0278(9) Uani 1 2 d S T P . .
C12 C 0.750000 0.35535(15) 1.000000 0.0302(10) Uani 1 2 d S T P . .
C13 C 0.7609(3) 0.33122(12) 0.9032(3) 0.0413(9) Uani 1 1 d . . . . .
H13 H 0.766527 0.347451 0.836286 0.050 Uiso 1 1 calc R U . . .
C14 C 0.7636(4) 0.28355(12) 0.9041(3) 0.0447(9) Uani 1 1 d . . . . .
H14 H 0.775034 0.267390 0.838133 0.054 Uiso 1 1 calc R U . . .
C15 C 0.750000 0.25881(16) 1.000000 0.0365(11) Uani 1 2 d S T P . .
C16 C 0.750000 0.20722(17) 1.000000 0.0426(13) Uani 1 2 d S T P . .
O1 O 0.4003(3) 0.58307(9) 0.52434(19) 0.0485(7) Uani 1 1 d . . . . .
O2 O 0.2932(2) 0.59784(8) 0.6647(2) 0.0416(6) Uani 1 1 d . . . . .
O3 O 0.8115(3) 0.18749(9) 0.9344(2) 0.0592(8) Uani 1 1 d . . . . .
O1D O 0.4603(3) 0.62283(11) 0.3088(3) 0.0619(9) Uani 1 1 d D U . . .
C11D C 0.5571(10) 0.6198(5) 0.3327(13) 0.099(3) Uani 0.5 1 d D U P A 1
H11D H 0.575721 0.623762 0.408663 0.119 Uiso 0.5 1 calc R U P A 1
N1D N 0.6434(10) 0.6122(5) 0.2752(11) 0.115(3) Uani 0.5 1 d D U P A 1
C12D C 0.6209(17) 0.6164(8) 0.1517(14) 0.144(5) Uani 0.5 1 d D U P A 1
H12A H 0.690713 0.610100 0.115072 0.216 Uiso 0.5 1 calc R U P A 1
H12B H 0.562725 0.594130 0.127030 0.216 Uiso 0.5 1 calc R U P A 1
H12C H 0.594792 0.647694 0.133549 0.216 Uiso 0.5 1 calc R U P A 1
C13D C 0.7624(13) 0.6232(8) 0.3270(19) 0.165(6) Uani 0.5 1 d D U P A 1
H13A H 0.819452 0.615873 0.274726 0.248 Uiso 0.5 1 calc R U P A 1
H13B H 0.767010 0.656078 0.345682 0.248 Uiso 0.5 1 calc R U P A 1
H13C H 0.776292 0.604776 0.393477 0.248 Uiso 0.5 1 calc R U P A 1
C21D C 0.5460(13) 0.6053(7) 0.3600(19) 0.097(3) Uani 0.3 1 d D U P A 2
H21D H 0.540956 0.607976 0.436991 0.116 Uiso 0.3 1 calc R U P A 2
N2D N 0.6395(12) 0.5846(7) 0.3356(14) 0.107(3) Uani 0.3 1 d D U P A 2
C22D C 0.722(2) 0.5659(10) 0.413(2) 0.127(7) Uani 0.3 1 d D U P A 2
H22A H 0.784025 0.552294 0.373773 0.190 Uiso 0.3 1 calc R U P A 2
H22B H 0.752079 0.590501 0.461171 0.190 Uiso 0.3 1 calc R U P A 2
H22C H 0.687226 0.542082 0.456550 0.190 Uiso 0.3 1 calc R U P A 2
C23D C 0.6625(17) 0.5706(7) 0.2256(15) 0.086(4) Uani 0.3 1 d D U P A 2
H23A H 0.736923 0.555806 0.226149 0.129 Uiso 0.3 1 calc R U P A 2
H23B H 0.604461 0.548714 0.198343 0.129 Uiso 0.3 1 calc R U P A 2
H23C H 0.661698 0.597699 0.177815 0.129 Uiso 0.3 1 calc R U P A 2
C31D C 0.4937(19) 0.6520(8) 0.2433(18) 0.098(4) Uani 0.2 1 d D U P A 3
H31D H 0.464731 0.682539 0.241721 0.117 Uiso 0.2 1 calc R U P A 3
N3D N 0.572(2) 0.6386(9) 0.1755(18) 0.124(4) Uani 0.2 1 d D U P A 3
C32D C 0.595(3) 0.6566(14) 0.075(2) 0.154(8) Uani 0.2 1 d D U P A 3
H32A H 0.657302 0.639319 0.045414 0.232 Uiso 0.2 1 calc R U P A 3
H32B H 0.527660 0.654107 0.025389 0.232 Uiso 0.2 1 calc R U P A 3
H32C H 0.616479 0.689040 0.083876 0.232 Uiso 0.2 1 calc R U P A 3
C33D C 0.615(3) 0.5894(10) 0.203(3) 0.109(5) Uani 0.2 1 d D U P A 3
H33A H 0.671937 0.580604 0.151556 0.164 Uiso 0.2 1 calc R U P A 3
H33B H 0.648438 0.588608 0.277650 0.164 Uiso 0.2 1 calc R U P A 3
H33C H 0.551428 0.567683 0.195857 0.164 Uiso 0.2 1 calc R U P A 3

loop_
_atom_site_aniso_label
_atom_site_aniso_U_11
_atom_site_aniso_U_22
_atom_site_aniso_U_33
_atom_site_aniso_U_23
_atom_site_aniso_U_13
_atom_site_aniso_U_12
Zn1 0.0442(5) 0.0227(4) 0.0243(4) -0.0002(3) -0.0063(3) 0.0008(3)
Li1 0.0442(5) 0.0227(4) 0.0243(4) -0.0002(3) -0.0063(3) 0.0008(3)
C1 0.055(2) 0.0216(15) 0.0290(17) -0.0032(13) -0.0105(16) -0.0010(15)
C2 0.0466(19) 0.0237(15) 0.0234(15) 0.0023(12) -0.0068(14) 0.0019(14)
C3 0.072(3) 0.0398(19) 0.0193(16) -0.0091(14) -0.0139(16) 0.0183(18)
C4 0.065(2) 0.0317(18) 0.0268(17) -0.0097(14) -0.0123(16) 0.0163(17)
C5 0.0430(17) 0.0190(14) 0.0242(15) -0.0005(12) -0.0082(13) -0.0024(13)
C6 0.0423(18) 0.0323(17) 0.0198(15) -0.0006(13) -0.0032(13) 0.0042(14)
C7 0.0425(18) 0.0301(16) 0.0247(15) -0.0014(13) -0.0026(13) 0.0042(14)
C8 0.045(3) 0.022(2) 0.022(2) 0.000 -0.0055(19) 0.000
C9 0.0429(18) 0.0234(15) 0.0210(15) -0.0005(12) -0.0046(13) 0.0022(13)
C10 0.0409(17) 0.0232(15) 0.0218(15) -0.0032(12) -0.0059(13) -0.0025(13)
C11 0.039(2) 0.023(2) 0.021(2) 0.000 -0.0002(18) 0.000
C12 0.045(3) 0.022(2) 0.024(2) 0.000 -0.0051(19) 0.000
C13 0.068(2) 0.0266(17) 0.0285(18) 0.0022(14) -0.0030(16) -0.0015(17)
C14 0.073(3) 0.0290(17) 0.0310(19) -0.0078(14) -0.0037(17) 0.0008(17)
C15 0.054(3) 0.023(2) 0.030(2) 0.000 -0.009(2) 0.000
C16 0.058(3) 0.025(2) 0.042(3) 0.000 -0.014(3) 0.000
O1 0.0780(19) 0.0426(14) 0.0236(12) 0.0042(10) -0.0100(12) 0.0129(13)
O2 0.0515(15) 0.0365(13) 0.0350(13) -0.0031(11) -0.0131(11) 0.0114(12)
O3 0.091(2) 0.0248(13) 0.0613(18) -0.0103(12) -0.0003(17) 0.0046(14)
O1D 0.0589(18) 0.080(2) 0.0474(17) -0.0155(15) 0.0115(14) -0.0192(16)
C11D 0.076(4) 0.123(6) 0.103(5) -0.006(5) 0.042(4) 0.004(5)
N1D 0.090(5) 0.140(6) 0.120(6) -0.011(5) 0.049(5) 0.004(5)
C12D 0.133(9) 0.167(10) 0.137(9) -0.038(8) 0.053(8) -0.015(8)
C13D 0.103(10) 0.213(13) 0.182(12) -0.001(11) 0.036(10) 0.016(10)
C21D 0.072(5) 0.121(6) 0.102(6) -0.012(5) 0.046(5) -0.003(5)
N2D 0.082(5) 0.130(7) 0.115(6) -0.013(6) 0.043(5) 0.003(6)
C22D 0.112(14) 0.133(16) 0.135(15) 0.015(14) 0.010(13) 0.029(13)
C23D 0.084(8) 0.090(9) 0.090(8) -0.047(7) 0.058(7) 0.011(7)
C31D 0.080(6) 0.120(7) 0.096(7) -0.009(6) 0.028(6) -0.004(6)
N3D 0.100(7) 0.146(8) 0.130(8) -0.012(7) 0.038(7) -0.003(7)
C32D 0.139(15) 0.160(16) 0.165(15) -0.014(15) 0.014(15) 0.006(15)
C33D 0.093(9) 0.126(10) 0.112(9) -0.012(9) 0.033(9) -0.019(9)

loop_
_atom_type_symbol
_atom_type_description
_atom_type_scat_dispersion_real
_atom_type_scat_dispersion_imag
_atom_type_scat_source
C C 0.0033 0.0016 'International Tables Vol C Tables 4.2.6.8 and 6.1.1.4'
H H 0.0000 0.0000 'International Tables Vol C Tables 4.2.6.8 and 6.1.1.4'
Li Li -0.0003 0.0001 'International Tables Vol C Tables 4.2.6.8 and 6.1.1.4'
N N 0.0061 0.0033 'International Tables Vol C Tables 4.2.6.8 and 6.1.1.4'
O O 0.0106 0.0060 'International Tables Vol C Tables 4.2.6.8 and 6.1.1.4'
Zn Zn 0.2839 1.4301 'International Tables Vol C Tables 4.2.6.8 and 6.1.1.4'

loop_
_geom_angle_atom_site_label_1
_geom_angle_atom_site_label_2
_geom_angle_atom_site_label_3
_geom_angle
_geom_angle_site_symmetry_1
_geom_angle_site_symmetry_3
_geom_angle_publ_flag
O1 Zn1 Zn1 76.96(9) . 2_556 ?
O1 Zn1 O2 113.19(12) . 2_556 yes
O1 Zn1 O1D 100.04(14) . . yes
O2 Zn1 Zn1 78.04(9) 2_556 2_556 ?
O2 Zn1 O1D 104.93(12) 2_556 . yes
O3 Zn1 Zn1 78.26(11) 3_454 2_556 ?
O3 Zn1 O1 125.14(12) 3_454 . yes
O3 Zn1 O2 108.27(13) 3_454 2_556 yes
O3 Zn1 O1D 102.31(14) 3_454 . yes
O1D Zn1 Zn1 176.52(11) . 2_556 ?
O1 C1 C2 117.6(3) . . ?
O2 C1 C2 116.9(3) . . ?
O2 C1 O1 125.5(3) . . ?
C3 C2 C1 121.6(3) . . ?
C3 C2 C7 118.4(3) . . ?
C7 C2 C1 120.0(3) . . ?
C2 C3 H3 119.5 . . ?
C4 C3 C2 121.0(3) . . ?
C4 C3 H3 119.5 . . ?
C3 C4 H4 119.8 . . ?
C3 C4 C5 120.5(3) . . ?
C5 C4 H4 119.8 . . ?
C4 C5 C9 121.7(3) . . ?
C6 C5 C4 118.2(3) . . ?
C6 C5 C9 120.0(3) . . ?
C5 C6 H6 119.4 . . ?
C7 C6 C5 121.1(3) . . ?
C7 C6 H6 119.4 . . ?
C2 C7 H7 119.7 . . ?
C6 C7 C2 120.7(3) . . ?
C6 C7 H7 119.7 . . ?
C9 C8 H8 119.3 . . ?
C9 C8 H8 119.3 2_657 . ?
C9 C8 C9 121.4(4) 2_657 . ?
C8 C9 C5 120.4(3) . . ?
C8 C9 C10 118.7(3) . . ?
C10 C9 C5 120.9(3) . . ?
C9 C10 H10 119.6 . . ?
C11 C10 C9 120.8(3) . . ?
C11 C10 H10 119.6 . . ?
C10 C11 C10 119.5(4) . 2_657 ?
C10 C11 C12 120.25(19) . . ?
C10 C11 C12 120.25(19) 2_657 . ?
C13 C12 C11 120.3(2) . . ?
C13 C12 C11 120.3(2) 2_657 . ?
C13 C12 C13 119.4(4) . 2_657 ?
C12 C13 H13 120.0 . . ?
C14 C13 C12 120.0(3) . . ?
C14 C13 H13 120.0 . . ?
C13 C14 H14 119.4 . . ?
C13 C14 C15 121.2(3) . . ?
C15 C14 H14 119.4 . . ?
C14 C15 C14 118.0(4) 2_657 . ?
C14 C15 C16 121.0(2) . . ?
C14 C15 C16 121.0(2) 2_657 . ?
O3 C16 C15 117.2(2) . . ?
O3 C16 C15 117.2(2) 2_657 . ?
O3 C16 O3 125.6(5) . 2_657 ?
C1 O1 Zn1 128.3(2) . . ?
C1 O2 Zn1 125.7(2) . 2_556 ?
C16 O3 Zn1 128.8(3) . 3_545 ?
C11D O1D Zn1 125.2(8) . . ?
C21D O1D Zn1 105.9(10) . . ?
C31D O1D Zn1 132.8(11) . . ?
O1D C11D H11D 113.9 . . ?
O1D C11D N1D 132.1(16) . . ?
N1D C11D H11D 113.9 . . ?
C11D N1D C12D 115.2(14) . . ?
C11D N1D C13D 118.2(14) . . ?
C12D N1D C13D 119.6(14) . . ?
N1D C12D H12A 109.5 . . ?
N1D C12D H12B 109.5 . . ?
N1D C12D H12C 109.5 . . ?
H12A C12D H12B 109.5 . . ?
H12A C12D H12C 109.5 . . ?
H12B C12D H12C 109.5 . . ?
N1D C13D H13A 109.5 . . ?
N1D C13D H13B 109.5 . . ?
N1D C13D H13C 109.5 . . ?
H13A C13D H13B 109.5 . . ?
H13A C13D H13C 109.5 . . ?
H13B C13D H13C 109.5 . . ?
O1D C21D H21D 111.4 . . ?
O1D C21D N2D 137(2) . . ?
N2D C21D H21D 111.4 . . ?
C21D N2D C22D 125.4(19) . . ?
C21D N2D C23D 123.2(17) . . ?
C22D N2D C23D 110.5(18) . . ?
N2D C22D H22A 109.5 . . ?
N2D C22D H22B 109.5 . . ?
N2D C22D H22C 109.5 . . ?
H22A C22D H22B 109.5 . . ?
H22A C22D H22C 109.5 . . ?
H22B C22D H22C 109.5 . . ?
N2D C23D H23A 109.5 . . ?
N2D C23D H23B 109.5 . . ?
N2D C23D H23C 109.5 . . ?
H23A C23D H23B 109.5 . . ?
H23A C23D H23C 109.5 . . ?
H23B C23D H23C 109.5 . . ?
O1D C31D H31D 121.3 . . ?
O1D C31D N3D 117.4(17) . . ?
N3D C31D H31D 121.3 . . ?
C31D N3D C32D 128.7(18) . . ?
C31D N3D C33D 111.4(14) . . ?
C32D N3D C33D 117.5(16) . . ?
N3D C32D H32A 109.5 . . ?
N3D C32D H32B 109.5 . . ?
N3D C32D H32C 109.5 . . ?
H32A C32D H32B 109.5 . . ?
H32A C32D H32C 109.5 . . ?
H32B C32D H32C 109.5 . . ?
N3D C33D H33A 109.5 . . ?
N3D C33D H33B 109.5 . . ?
N3D C33D H33C 109.5 . . ?
H33A C33D H33B 109.5 . . ?
H33A C33D H33C 109.5 . . ?
H33B C33D H33C 109.5 . . ?

loop_
_geom_bond_atom_site_label_1
_geom_bond_atom_site_label_2
_geom_bond_distance
_geom_bond_site_symmetry_2
_geom_bond_publ_flag
Zn1 Zn1 2.9997(15) 2_556 ?
Zn1 O1 1.899(2) . yes
Zn1 O2 1.925(2) 2_556 yes
Zn1 O3 1.898(3) 3_454 yes
Zn1 O1D 2.016(3) . yes
C1 C2 1.504(4) . ?
C1 O1 1.259(4) . ?
C1 O2 1.254(4) . ?
C2 C3 1.386(5) . ?
C2 C7 1.387(4) . ?
C3 H3 0.9500 . ?
C3 C4 1.379(5) . ?
C4 H4 0.9500 . ?
C4 C5 1.394(4) . ?
C5 C6 1.386(5) . ?
C5 C9 1.482(4) . ?
C6 H6 0.9500 . ?
C6 C7 1.376(4) . ?
C7 H7 0.9500 . ?
C8 H8 0.9500 . ?
C8 C9 1.396(4) . ?
C8 C9 1.396(4) 2_657 ?
C9 C10 1.396(4) . ?
C10 H10 0.9500 . ?
C10 C11 1.394(4) . ?
C11 C12 1.488(6) . ?
C12 C13 1.388(4) . ?
C12 C13 1.389(4) 2_657 ?
C13 H13 0.9500 . ?
C13 C14 1.383(5) . ?
C14 H14 0.9500 . ?
C14 C15 1.393(4) . ?
C15 C16 1.496(6) . ?
C16 O3 1.253(4) . ?
C16 O3 1.253(4) 2_657 ?
O1D C11D 1.170(13) . ?
O1D C21D 1.268(16) . ?
O1D C31D 1.245(17) . ?
C11D H11D 0.9500 . ?
C11D N1D 1.293(13) . ?
N1D C12D 1.525(16) . ?
N1D C13D 1.546(16) . ?
C12D H12A 0.9800 . ?
C12D H12B 0.9800 . ?
C12D H12C 0.9800 . ?
C13D H13A 0.9800 . ?
C13D H13B 0.9800 . ?
C13D H13C 0.9800 . ?
C21D H21D 0.9500 . ?
C21D N2D 1.311(16) . ?
N2D C22D 1.429(17) . ?
N2D C23D 1.446(16) . ?
C22D H22A 0.9800 . ?
C22D H22B 0.9800 . ?
C22D H22C 0.9800 . ?
C23D H23A 0.9800 . ?
C23D H23B 0.9800 . ?
C23D H23C 0.9800 . ?
C31D H31D 0.9500 . ?
C31D N3D 1.336(16) . ?
N3D C32D 1.372(16) . ?
N3D C33D 1.547(18) . ?
C32D H32A 0.9800 . ?
C32D H32B 0.9800 . ?
C32D H32C 0.9800 . ?
C33D H33A 0.9800 . ?
C33D H33B 0.9800 . ?
C33D H33C 0.9800 . ?
